data_7238061
loop_
_publ_author_name
'Namieci\'nska, Ewelina'
'Sadowska, Beata'
'Wi\;eckowska-Szakiel, Marzena'
'Do\/l\;ega, Anna'
'Pasternak, Beata'
'Grazul, Magdalena'
'Budzisz, Elzbieta'

_publ_section_title
;
 Anticancer and antimicrobial properties of novel \h6-p-cymene
 ruthenium(ii) complexes containing a N,S-type ligand, their structural
 and theoretical characterization
;
_journal_issue 66
_journal_name_full 'RSC Advances'
_journal_page_first 38629
_journal_paper_doi 10.1039/C9RA08736B
_journal_volume 9
_journal_year 2019
_chemical_formula_sum 'C18 H27 Cl2 N3 Ru S'
_chemical_formula_weight 489.45
_space_group_IT_number 61
_space_group_name_Hall '-P 2ac 2ab'
_space_group_name_H-M_alt 'P b c a'
_symmetry_cell_setting orthorhombic
_symmetry_Int_Tables_number 61
_symmetry_space_group_name_Hall '-P 2ac 2ab'
_symmetry_space_group_name_H-M 'P b c a'
_atom_sites_solution_hydrogens mixed
_audit_creation_date 2018-09-22T10:21:13-00:00
_audit_creation_method 'WinGX routine CIF_UPDATE'
_audit_update_record
;
2019-02-09 deposited with the CCDC.	2019-11-19 downloaded from the CCDC.
;
_cell_angle_alpha 90
_cell_angle_beta 90
_cell_angle_gamma 90
_cell_formula_units_Z 8
_cell_length_a 10.6918(18)
_cell_length_b 14.539(2)
_cell_length_c 26.597(4)
_cell_measurement_reflns_used 19664
_cell_measurement_temperature 120(2)
_cell_measurement_theta_max 29.58
_cell_measurement_theta_min 2.44
_cell_volume 4134.5(11)
_computing_cell_refinement
;
        X-Area Recipe 1.33.0.0 (STOE, 2015)
;
_computing_data_collection
;
        X-Area WinXpose 2.0.22.0 (STOE, 2016)
;
_computing_data_reduction
;
        X-Area Integrate 1.72.0.0 (STOE, 2018)
        X-Area X-Red32 1.63.4.0 (STOE, 2017)
;
_computing_publication_material
;
STOE & Cie GmbH, X-Area, software package for collecting single-crystal or
multi-domain crystal data on STOE area-detector diffractometers, for image
processing, for the correction and scaling of reflection intensities and
        for outlier rejection, version 1.81, Darmstadt 2018
;
_computing_structure_refinement 'SHELXL-2014/7 (Sheldrick, 2014)'
_diffrn_ambient_temperature 120(2)
_diffrn_detector 'image plate (34 cm diameter)'
_diffrn_detector_area_resol_mean 6.67
_diffrn_detector_type 'STOE Imaging Plate'
_diffrn_measured_fraction_theta_full 0.995
_diffrn_measured_fraction_theta_max 0.996
_diffrn_measurement_device '2-circle diffractometer'
_diffrn_measurement_device_type 'STOE IPDS 2T'
_diffrn_measurement_method 'rotation method, \w scans'
_diffrn_radiation_monochromator 'parabolic x-ray mirror'
_diffrn_radiation_probe x-ray
_diffrn_radiation_type MoK\a
_diffrn_radiation_wavelength 0.71073
_diffrn_reflns_av_R_equivalents 0.0398
_diffrn_reflns_av_unetI/netI 0.0251
_diffrn_reflns_Laue_measured_fraction_full 0.995
_diffrn_reflns_Laue_measured_fraction_max 0.996
_diffrn_reflns_limit_h_max 13
_diffrn_reflns_limit_h_min -13
_diffrn_reflns_limit_k_max 17
_diffrn_reflns_limit_k_min -17
_diffrn_reflns_limit_l_max 32
_diffrn_reflns_limit_l_min -31
_diffrn_reflns_number 20018
_diffrn_reflns_point_group_measured_fraction_full 0.995
_diffrn_reflns_point_group_measured_fraction_max 0.996
_diffrn_reflns_theta_full 25.242
_diffrn_reflns_theta_max 25.999
_diffrn_reflns_theta_min 2.444
_diffrn_source 'GeniX Mo, 0.05 x 0.05 mm2 microfocus'
_exptl_absorpt_coefficient_mu 1.124
_exptl_absorpt_correction_T_max 0.9698
_exptl_absorpt_correction_T_min 0.9183
_exptl_absorpt_correction_type integration
_exptl_absorpt_process_details
;
STOE X-Red32, absorption correction by Gaussian integration, analogous to
P. Coppens, "The Evaluation of Absorption and Extinction in Single-Crystal
        Structure Analysis", published in
        F. R. Ahmed (Editor), "Crystallographic Computing",
        Munksgaard, Copenhagen (1970), 255 - 270
;
_exptl_crystal_colour orange
_exptl_crystal_density_diffrn 1.573
_exptl_crystal_density_method 'not measured'
_exptl_crystal_description prism
_exptl_crystal_F_000 2000
_exptl_crystal_size_max 0.107
_exptl_crystal_size_mid 0.073
_exptl_crystal_size_min 0.033
_refine_diff_density_max 0.438
_refine_diff_density_min -0.481
_refine_diff_density_rms 0.08
_refine_ls_extinction_method none
_refine_ls_goodness_of_fit_ref 1.04
_refine_ls_hydrogen_treatment mixed
_refine_ls_matrix_type full
_refine_ls_number_parameters 239
_refine_ls_number_reflns 4043
_refine_ls_number_restraints 0
_refine_ls_restrained_S_all 1.04
_refine_ls_R_factor_all 0.0426
_refine_ls_R_factor_gt 0.0284
_refine_ls_shift/su_max 0.001
_refine_ls_shift/su_mean 0
_refine_ls_structure_factor_coef Fsqd
_refine_ls_weighting_details 'w=1/[\s^2^(Fo^2^)+(0.0220P)^2^+7.3159P] where P=(Fo^2^+2Fc^2^)/3'
_refine_ls_weighting_scheme calc
_refine_ls_wR_factor_gt 0.0563
_refine_ls_wR_factor_ref 0.061
_reflns_Friedel_coverage 0
_reflns_number_gt 3267
_reflns_number_total 4043
_reflns_threshold_expression 'I > 2\s(I)'
_cod_data_source_file c9ra08736b2.cif
_cod_data_source_block ad_18
_cod_database_code 7238061

loop_
_symmetry_equiv_pos_as_xyz
'x, y, z'
'-x+1/2, -y, z+1/2'
'-x, y+1/2, -z+1/2'
'x+1/2, -y+1/2, -z'
'-x, -y, -z'
'x-1/2, y, -z-1/2'
'x, -y-1/2, z-1/2'
'-x-1/2, y-1/2, z'

loop_
_atom_site_label
_atom_site_type_symbol
_atom_site_fract_x
_atom_site_fract_y
_atom_site_fract_z
_atom_site_U_iso_or_equiv
_atom_site_adp_type
_atom_site_occupancy
_atom_site_site_symmetry_order
_atom_site_calc_flag
_atom_site_refinement_flags_posn
_atom_site_refinement_flags_adp
Ru1 Ru 0.35550(2) 0.53478(2) 0.32595(2) 0.01332(7) Uani 1 1 d . .
Cl1 Cl 0.24263(7) 0.66602(5) 0.29378(3) 0.02077(15) Uani 1 1 d . .
Cl2 Cl 0.13003(6) 0.55664(5) 0.57147(3) 0.01982(15) Uani 1 1 d . .
S1 S 0.17768(6) 0.49735(5) 0.37199(3) 0.01813(15) Uani 1 1 d . .
N1 N 0.3818(2) 0.62342(15) 0.38760(8) 0.0150(5) Uani 1 1 d . .
N2 N 0.28501(19) 0.63347(15) 0.42266(8) 0.0137(5) Uani 1 1 d . .
N3 N 0.0996(2) 0.57283(17) 0.45577(10) 0.0188(5) Uani 1 1 d . .
H3A H 0.116(3) 0.585(2) 0.4881(14) 0.027(9) Uiso 1 1 d . .
H3B H 0.039(3) 0.539(2) 0.4492(13) 0.028(9) Uiso 1 1 d . .
C4 C 0.4574(2) 0.69445(19) 0.39510(11) 0.0163(6) Uani 1 1 d . .
C3 C 0.4105(3) 0.75138(19) 0.43396(10) 0.0177(6) Uani 1 1 d . .
H3 H 0.4472 0.8052 0.4458 0.021 Uiso 1 1 calc R U
C2 C 0.3024(3) 0.71342(18) 0.45096(10) 0.0155(5) Uani 1 1 d . .
C7 C 0.5730(3) 0.7118(2) 0.36511(12) 0.0227(6) Uani 1 1 d . .
H7A H 0.6046 0.6536 0.3525 0.027 Uiso 1 1 calc R U
H7B H 0.6365 0.738 0.3869 0.027 Uiso 1 1 calc R U
C8 C 0.5506(3) 0.7766(2) 0.32101(12) 0.0306(7) Uani 1 1 d . .
H8A H 0.4868 0.7515 0.2996 0.046 Uiso 1 1 calc R U
H8B H 0.6267 0.7836 0.3022 0.046 Uiso 1 1 calc R U
H8C H 0.5243 0.8355 0.3334 0.046 Uiso 1 1 calc R U
C5 C 0.2158(3) 0.74772(19) 0.49075(11) 0.0189(6) Uani 1 1 d . .
H5A H 0.2199 0.7072 0.5197 0.023 Uiso 1 1 calc R U
H5B H 0.1307 0.7467 0.4781 0.023 Uiso 1 1 calc R U
C6 C 0.2489(3) 0.84557(19) 0.50704(11) 0.0249(7) Uani 1 1 d . .
H6A H 0.2487 0.8853 0.4782 0.037 Uiso 1 1 calc R U
H6B H 0.3305 0.8459 0.5221 0.037 Uiso 1 1 calc R U
H6C H 0.1885 0.867 0.531 0.037 Uiso 1 1 calc R U
C1 C 0.1852(2) 0.57208(19) 0.42036(10) 0.0155(5) Uani 1 1 d . .
C12 C 0.4628(3) 0.40855(19) 0.34132(11) 0.0196(6) Uani 1 1 d . .
C11 C 0.5463(2) 0.48030(18) 0.32636(12) 0.0196(6) Uani 1 1 d . .
H11 H 0.6121 0.4961 0.3475 0.023 Uiso 1 1 calc R U
C10 C 0.5319(3) 0.5282(2) 0.28024(11) 0.0215(6) Uani 1 1 d . .
H10 H 0.5898 0.5729 0.2711 0.026 Uiso 1 1 calc R U
C9 C 0.4297(3) 0.5083(2) 0.24811(12) 0.0231(6) Uani 1 1 d . .
C14 C 0.3443(3) 0.43859(19) 0.26284(11) 0.0213(6) Uani 1 1 d . .
H14 H 0.2758 0.4253 0.2425 0.026 Uiso 1 1 calc R U
C13 C 0.3622(3) 0.38921(18) 0.30799(11) 0.0208(6) Uani 1 1 d . .
H13 H 0.3063 0.3425 0.3162 0.025 Uiso 1 1 calc R U
C19 C 0.4081(3) 0.5627(2) 0.20119(12) 0.0300(7) Uani 1 1 d . .
H19A H 0.3291 0.5938 0.2034 0.045 Uiso 1 1 calc R U
H19B H 0.4075 0.5221 0.1727 0.045 Uiso 1 1 calc R U
H19C H 0.4738 0.6072 0.1973 0.045 Uiso 1 1 calc R U
C15 C 0.4774(3) 0.3556(2) 0.38997(13) 0.0267(7) Uani 1 1 d . .
H15 H 0.3954 0.3301 0.3987 0.032 Uiso 1 1 calc R U
C17 C 0.5210(3) 0.4140(2) 0.43405(13) 0.0313(7) Uani 1 1 d . .
H17A H 0.6038 0.4365 0.4275 0.047 Uiso 1 1 calc R U
H17B H 0.5216 0.3773 0.4641 0.047 Uiso 1 1 calc R U
H17C H 0.465 0.465 0.4384 0.047 Uiso 1 1 calc R U
C16 C 0.5661(4) 0.2750(3) 0.38066(17) 0.0562(12) Uani 1 1 d . .
H16A H 0.5343 0.2377 0.3538 0.084 Uiso 1 1 calc R U
H16B H 0.5726 0.2386 0.4107 0.084 Uiso 1 1 calc R U
H16C H 0.6473 0.2981 0.3717 0.084 Uiso 1 1 calc R U

loop_
_atom_site_aniso_label
_atom_site_aniso_U_11
_atom_site_aniso_U_22
_atom_site_aniso_U_33
_atom_site_aniso_U_23
_atom_site_aniso_U_13
_atom_site_aniso_U_12
Ru1 0.01308(10) 0.01269(10) 0.01417(11) -0.00047(9) 0.00115(9) -0.00032(9)
Cl1 0.0242(3) 0.0162(3) 0.0219(4) -0.0007(3) -0.0052(3) 0.0039(3)
Cl2 0.0195(3) 0.0201(3) 0.0199(3) -0.0006(3) 0.0028(3) -0.0029(3)
S1 0.0168(3) 0.0190(3) 0.0186(4) -0.0049(3) 0.0041(3) -0.0059(3)
N1 0.0140(11) 0.0160(11) 0.0151(12) 0.0006(9) 0.0017(9) -0.0028(9)
N2 0.0118(11) 0.0154(11) 0.0138(12) -0.0012(9) 0.0024(9) -0.0022(9)
N3 0.0182(12) 0.0203(13) 0.0178(14) -0.0014(10) 0.0028(10) -0.0063(11)
C4 0.0128(13) 0.0190(14) 0.0169(15) 0.0024(11) -0.0040(11) -0.0028(11)
C3 0.0232(14) 0.0152(13) 0.0148(15) -0.0010(11) -0.0012(11) -0.0051(11)
C2 0.0210(13) 0.0130(13) 0.0126(14) -0.0004(11) -0.0035(11) -0.0021(11)
C7 0.0185(15) 0.0253(16) 0.0242(16) -0.0019(13) 0.0016(12) -0.0081(12)
C8 0.0350(18) 0.0304(17) 0.0263(18) 0.0033(14) 0.0097(14) -0.0084(14)
C5 0.0215(15) 0.0182(14) 0.0169(15) 0.0006(11) 0.0012(11) -0.0016(12)
C6 0.0334(16) 0.0162(14) 0.0251(17) -0.0037(12) 0.0033(14) -0.0040(13)
C1 0.0130(12) 0.0163(13) 0.0171(14) 0.0037(11) -0.0023(10) -0.0014(11)
C12 0.0163(14) 0.0145(13) 0.0280(17) 0.0009(11) 0.0017(11) 0.0067(11)
C11 0.0133(12) 0.0202(14) 0.0251(15) -0.0015(12) 0.0041(11) 0.0043(11)
C10 0.0190(14) 0.0225(15) 0.0230(15) 0.0018(12) 0.0080(11) 0.0023(12)
C9 0.0236(15) 0.0270(16) 0.0189(15) -0.0049(12) 0.0067(12) 0.0071(12)
C14 0.0195(14) 0.0239(15) 0.0204(15) -0.0093(11) -0.0007(11) 0.0052(12)
C13 0.0216(14) 0.0113(13) 0.0296(16) -0.0055(11) 0.0019(12) 0.0021(12)
C19 0.0288(16) 0.044(2) 0.0171(16) 0.0027(14) 0.0068(13) 0.0061(15)
C15 0.0246(16) 0.0206(15) 0.0348(19) 0.0108(13) -0.0036(13) 0.0003(13)
C17 0.0250(16) 0.0388(19) 0.0299(18) 0.0117(15) -0.0028(13) -0.0022(14)
C16 0.074(3) 0.037(2) 0.058(3) 0.009(2) -0.010(2) 0.032(2)

loop_
_atom_type_symbol
_atom_type_description
_atom_type_scat_dispersion_real
_atom_type_scat_dispersion_imag
_atom_type_scat_source
C C 0.0033 0.0016 'International Tables Vol C Tables 4.2.6.8 and 6.1.1.4'
H H 0 0 'International Tables Vol C Tables 4.2.6.8 and 6.1.1.4'
Cl Cl 0.1484 0.1585 'International Tables Vol C Tables 4.2.6.8 and 6.1.1.4'
N N 0.0061 0.0033 'International Tables Vol C Tables 4.2.6.8 and 6.1.1.4'
Ru Ru -1.2594 0.8363 'International Tables Vol C Tables 4.2.6.8 and 6.1.1.4'
S S 0.1246 0.1234 'International Tables Vol C Tables 4.2.6.8 and 6.1.1.4'

loop_
_exptl_crystal_face_index_h
_exptl_crystal_face_index_k
_exptl_crystal_face_index_l
_exptl_crystal_face_perp_dist
-3 -1 -5 0.016
0 -1 -3 0.034
0 -3 4 0.042
-1 3 1 0.065
3 1 5 0.017
1 3 -4 0.052
-1 1 -5 0.024
-5 -2 1 0.024
-1 0 0 0.017
-1 -1 -2 0.024
1 -2 -4 0.047
-1 2 5 0.043
-1 -1 4 0.045
1 -2 -2 0.048

loop_
_geom_angle_atom_site_label_1
_geom_angle_atom_site_label_2
_geom_angle_atom_site_label_3
_geom_angle
N1 Ru1 C13 139.82(10)
N1 Ru1 C11 95.34(10)
C13 Ru1 C11 67.51(10)
N1 Ru1 C14 175.17(10)
C13 Ru1 C14 37.80(11)
C11 Ru1 C14 79.83(11)
N1 Ru1 C12 107.22(10)
C13 Ru1 C12 37.95(11)
C11 Ru1 C12 37.98(10)
C14 Ru1 C12 68.80(11)
N1 Ru1 C10 109.61(10)
C13 Ru1 C10 79.15(11)
C11 Ru1 C10 37.31(10)
C14 Ru1 C10 66.63(11)
C12 Ru1 C10 68.13(10)
N1 Ru1 C9 140.74(10)
C13 Ru1 C9 67.63(11)
C11 Ru1 C9 67.30(11)
C14 Ru1 C9 37.28(11)
C12 Ru1 C9 81.07(11)
C10 Ru1 C9 36.73(11)
N1 Ru1 S1 80.93(6)
C13 Ru1 S1 85.10(8)
C11 Ru1 S1 132.42(8)
C14 Ru1 S1 102.10(8)
C12 Ru1 S1 97.65(8)
C10 Ru1 S1 164.02(8)
C9 Ru1 S1 137.10(8)
N1 Ru1 Cl1 81.90(6)
C13 Ru1 Cl1 135.15(8)
C11 Ru1 Cl1 138.92(8)
C14 Ru1 Cl1 101.88(8)
C12 Ru1 Cl1 169.93(8)
C10 Ru1 Cl1 105.16(8)
C9 Ru1 Cl1 89.14(8)
S1 Ru1 Cl1 87.88(3)
C1 S1 Ru1 102.24(9)
C4 N1 N2 105.6(2)
C4 N1 Ru1 132.48(19)
N2 N1 Ru1 118.93(16)
C1 N2 C2 131.2(2)
C1 N2 N1 118.1(2)
C2 N2 N1 110.3(2)
C1 N3 H3A 124(2)
C1 N3 H3B 113(2)
H3A N3 H3B 118(3)
N1 C4 C3 110.4(2)
N1 C4 C7 123.7(3)
C3 C4 C7 125.8(2)
C2 C3 C4 107.9(2)
C2 C3 H3 126.1
C4 C3 H3 126.1
C3 C2 N2 105.8(2)
C3 C2 C5 128.9(2)
N2 C2 C5 125.3(2)
C4 C7 C8 112.7(2)
C4 C7 H7A 109.1
C8 C7 H7A 109.1
C4 C7 H7B 109.1
C8 C7 H7B 109.1
H7A C7 H7B 107.8
C7 C8 H8A 109.5
C7 C8 H8B 109.5
H8A C8 H8B 109.5
C7 C8 H8C 109.5
H8A C8 H8C 109.5
H8B C8 H8C 109.5
C2 C5 C6 111.6(2)
C2 C5 H5A 109.3
C6 C5 H5A 109.3
C2 C5 H5B 109.3
C6 C5 H5B 109.3
H5A C5 H5B 108
C5 C6 H6A 109.5
C5 C6 H6B 109.5
H6A C6 H6B 109.5
C5 C6 H6C 109.5
H6A C6 H6C 109.5
H6B C6 H6C 109.5
N3 C1 N2 119.8(3)
N3 C1 S1 121.3(2)
N2 C1 S1 118.9(2)
C13 C12 C11 116.3(3)
C13 C12 C15 120.7(3)
C11 C12 C15 123.0(3)
C13 C12 Ru1 69.82(15)
C11 C12 Ru1 70.45(15)
C15 C12 Ru1 129.5(2)
C10 C11 C12 122.1(3)
C10 C11 Ru1 73.56(16)
C12 C11 Ru1 71.57(15)
C10 C11 H11 119
C12 C11 H11 119
Ru1 C11 H11 128.2
C9 C10 C11 120.3(3)
C9 C10 Ru1 71.82(16)
C11 C10 Ru1 69.14(15)
C9 C10 H10 119.8
C11 C10 H10 119.8
Ru1 C10 H10 132.2
C10 C9 C14 118.3(3)
C10 C9 C19 121.0(3)
C14 C9 C19 120.6(3)
C10 C9 Ru1 71.45(17)
C14 C9 Ru1 68.98(16)
C19 C9 Ru1 128.5(2)
C13 C14 C9 120.7(3)
C13 C14 Ru1 70.44(16)
C9 C14 Ru1 73.74(17)
C13 C14 H14 119.6
C9 C14 H14 119.6
Ru1 C14 H14 128.4
C14 C13 C12 122.1(3)
C14 C13 Ru1 71.76(16)
C12 C13 Ru1 72.24(16)
C14 C13 H13 118.9
C12 C13 H13 118.9
Ru1 C13 H13 129.7
C9 C19 H19A 109.5
C9 C19 H19B 109.5
H19A C19 H19B 109.5
C9 C19 H19C 109.5
H19A C19 H19C 109.5
H19B C19 H19C 109.5
C12 C15 C17 114.0(2)
C12 C15 C16 108.4(3)
C17 C15 C16 111.3(3)
C12 C15 H15 107.7
C17 C15 H15 107.7
C16 C15 H15 107.7
C15 C17 H17A 109.5
C15 C17 H17B 109.5
H17A C17 H17B 109.5
C15 C17 H17C 109.5
H17A C17 H17C 109.5
H17B C17 H17C 109.5
C15 C16 H16A 109.5
C15 C16 H16B 109.5
H16A C16 H16B 109.5
C15 C16 H16C 109.5
H16A C16 H16C 109.5
H16B C16 H16C 109.5

loop_
_geom_bond_atom_site_label_1
_geom_bond_atom_site_label_2
_geom_bond_distance
Ru1 N1 2.104(2)
Ru1 C13 2.171(3)
Ru1 C11 2.188(3)
Ru1 C14 2.188(3)
Ru1 C12 2.203(3)
Ru1 C10 2.246(3)
Ru1 C9 2.250(3)
Ru1 S1 2.3260(7)
Ru1 Cl1 2.4144(7)
S1 C1 1.686(3)
N1 C4 1.326(3)
N1 N2 1.401(3)
N2 C1 1.393(3)
N2 C2 1.397(3)
N3 C1 1.313(4)
N3 H3A 0.90(4)
N3 H3B 0.83(3)
C4 C3 1.416(4)
C4 C7 1.493(4)
C3 C2 1.359(4)
C3 H3 0.93
C2 C5 1.492(4)
C7 C8 1.523(4)
C7 H7A 0.97
C7 H7B 0.97
C8 H8A 0.96
C8 H8B 0.96
C8 H8C 0.96
C5 C6 1.529(4)
C5 H5A 0.97
C5 H5B 0.97
C6 H6A 0.96
C6 H6B 0.96
C6 H6C 0.96
C12 C13 1.422(4)
C12 C11 1.429(4)
C12 C15 1.514(4)
C11 C10 1.419(4)
C11 H11 0.93
C10 C9 1.417(4)
C10 H10 0.93
C9 C14 1.420(4)
C9 C19 1.495(4)
C14 C13 1.412(4)
C14 H14 0.93
C13 H13 0.93
C19 H19A 0.96
C19 H19B 0.96
C19 H19C 0.96
C15 C17 1.520(5)
C15 C16 1.528(5)
C15 H15 0.98
C17 H17A 0.96
C17 H17B 0.96
C17 H17C 0.96
C16 H16A 0.96
C16 H16B 0.96
C16 H16C 0.96

loop_
_geom_hbond_atom_site_label_D
_geom_hbond_atom_site_label_H
_geom_hbond_atom_site_label_A
_geom_hbond_distance_DH
_geom_hbond_distance_HA
_geom_hbond_distance_DA
_geom_hbond_angle_DHA
_geom_hbond_site_symmetry_A
N3 H3A Cl2 0.90(4) 2.26(4) 3.103(3) 157(3) .
N3 H3B Cl2 0.83(3) 2.35(4) 3.177(3) 178(3) 5_566

loop_
_geom_torsion_atom_site_label_1
_geom_torsion_atom_site_label_2
_geom_torsion_atom_site_label_3
_geom_torsion_atom_site_label_4
_geom_torsion
C4 N1 N2 C1 174.4(2)
Ru1 N1 N2 C1 11.6(3)
C4 N1 N2 C2 1.2(3)
Ru1 N1 N2 C2 -161.65(17)
N2 N1 C4 C3 -0.9(3)
Ru1 N1 C4 C3 158.65(19)
N2 N1 C4 C7 -179.1(2)
Ru1 N1 C4 C7 -19.6(4)
N1 C4 C3 C2 0.2(3)
C7 C4 C3 C2 178.5(3)
C4 C3 C2 N2 0.5(3)
C4 C3 C2 C5 -178.6(3)
C1 N2 C2 C3 -173.1(3)
N1 N2 C2 C3 -1.1(3)
C1 N2 C2 C5 6.0(4)
N1 N2 C2 C5 178.1(2)
N1 C4 C7 C8 94.2(3)
C3 C4 C7 C8 -83.8(4)
C3 C2 C5 C6 9.9(4)
N2 C2 C5 C6 -169.0(3)
C2 N2 C1 N3 -15.8(4)
N1 N2 C1 N3 172.6(2)
C2 N2 C1 S1 164.7(2)
N1 N2 C1 S1 -6.9(3)
Ru1 S1 C1 N3 -179.8(2)
Ru1 S1 C1 N2 -0.3(2)
C13 C12 C11 C10 -1.6(4)
C15 C12 C11 C10 179.1(3)
Ru1 C12 C11 C10 -55.9(2)
C13 C12 C11 Ru1 54.3(2)
C15 C12 C11 Ru1 -125.0(3)
C12 C11 C10 C9 2.6(4)
Ru1 C11 C10 C9 -52.4(2)
C12 C11 C10 Ru1 55.0(2)
C11 C10 C9 C14 -1.1(4)
Ru1 C10 C9 C14 -52.3(2)
C11 C10 C9 C19 175.6(3)
Ru1 C10 C9 C19 124.4(3)
C11 C10 C9 Ru1 51.2(2)
C10 C9 C14 C13 -1.1(4)
C19 C9 C14 C13 -177.9(3)
Ru1 C9 C14 C13 -54.6(2)
C10 C9 C14 Ru1 53.5(2)
C19 C9 C14 Ru1 -123.2(3)
C9 C14 C13 C12 2.1(4)
Ru1 C14 C13 C12 -54.1(2)
C9 C14 C13 Ru1 56.2(2)
C11 C12 C13 C14 -0.7(4)
C15 C12 C13 C14 178.6(3)
Ru1 C12 C13 C14 53.9(2)
C11 C12 C13 Ru1 -54.6(2)
C15 C12 C13 Ru1 124.7(3)
C13 C12 C15 C17 -141.6(3)
C11 C12 C15 C17 37.7(4)
Ru1 C12 C15 C17 -53.3(4)
C13 C12 C15 C16 94.0(3)
C11 C12 C15 C16 -86.8(4)
Ru1 C12 C15 C16 -177.8(3)
